data_1000374
loop_
_publ_author_name
'Crosnier-Lopez, M P'
'Calage, Y'
'Duroy, H'
'Fourquet, J L'

_publ_section_title
;
Ba7 Fe6 F32 . 2(H2 O): original isolated trimers (Fe3 F16)(7-) in a new
defective jarlite-type compound
;
_journal_coden_ASTM ZAACAB
_journal_name_full
;
Zeitschrift fuer Anorganische und Allgemeine Chemie
;
_journal_page_first 1025
_journal_page_last 1032
_journal_paper_doi 10.1002/zaac.19956210622
_journal_volume 621
_journal_year 1995
_chemical_formula_structural 'Ba7 (Fe6 (F26.7 (O H)5.3)) (H2 O)2'
_chemical_formula_sum 'Ba7 F26.7 Fe6 H9.3 O7.3'
_chemical_name_systematic
;
Barium iron fluoride hydroxide hydrate (7/6/26.7/5.3/2)
;
_space_group_IT_number 12
_symmetry_cell_setting monoclinic
_symmetry_Int_Tables_number 12
_symmetry_space_group_name_Hall '-C 2y'
_symmetry_space_group_name_H-M 'C 1 2/m 1'
_cell_angle_alpha 90
_cell_angle_beta 101.48(1)
_cell_angle_gamma 90
_cell_formula_units_Z 2
_cell_length_a 17.036(2)
_cell_length_b 11.489(1)
_cell_length_c 7.620(2)
_cell_volume 1461.6
_refine_ls_R_factor_all 0.032
_cod_original_formula_sum 'H9.3 Ba7 F26.7 Fe6 O7.3'
_cod_database_code 1000374

loop_
_symmetry_equiv_pos_as_xyz
x,y,z
x,-y,z
-x,-y,-z
-x,y,-z
1/2+x,1/2+y,z
1/2+x,1/2-y,z
1/2-x,1/2-y,-z
1/2-x,1/2+y,-z

loop_
_atom_site_aniso_label
_atom_site_aniso_U_11
_atom_site_aniso_U_12
_atom_site_aniso_U_13
_atom_site_aniso_U_22
_atom_site_aniso_U_23
_atom_site_aniso_U_33
Ba1 0.0103(5) 0. 0.0014(4) 0.0079(4) 0. 0.0136(5)
Ba2 0.0135(3) 0. 0.0049(3) 0.0114(3) 0. 0.0140(4)
Ba3 0.0142(2) -0.0011(2) 0.0032(2) 0.0198(3) -0.0016(2) 0.0130(2)
Fe1 0.0128(8) 0. 0.0027(6) 0.0083(8) 0. 0.0097(8)
Fe2 0.0132(5) 0.0002(5) 0.0059(4) 0.0095(5) 0.0001(5) 0.0107(6)
F1 0.0283(30) -0.0009(23) 0.0113(23) 0.0154(28) -0.0082(22) 0.0147(26)
O1 0.0283(30) -0.0009(23) 0.0113(23) 0.0154(28) -0.0082(22) 0.0147(26)
F2 0.0300(32) 0.0071(29) 0.0099(26) 0.0378(40) 0.0124(30) 0.0202(30)
O2 0.0300(32) 0.0071(29) 0.0099(26) 0.0378(40) 0.0124(30) 0.0202(30)
F3 0.0189(28) -0.0059(24) 0.0107(23) 0.0238(30) -0.0002(25) 0.0228(30)
O3 0.0189(28) -0.0059(24) 0.0107(23) 0.0238(30) -0.0002(25) 0.0228(30)
F4 0.0168(27) 0.0005(22) 0.0061(23) 0.0140(27) 0.0069(25) 0.0273(30)
O4 0.0168(27) 0.0005(22) 0.0061(23) 0.0140(27) 0.0069(25) 0.0273(30)
F5 0.0284(32) -0.0097(25) 0.0063(25) 0.0202(30) 0.0056(25) 0.0231(31)
O5 0.0284(32) -0.0097(25) 0.0063(25) 0.0202(30) 0.0056(25) 0.0231(31)
F6 0.0145(25) 0.0003(23) 0.0043(22) 0.0191(28) 0.0028(26) 0.0270(29)
O6 0.0145(25) 0.0003(23) 0.0043(22) 0.0191(28) 0.0028(26) 0.0270(29)
F7 0.0306(35) 0.0068(30) -0.0012(31) 0.0373(43) -0.0291(35) 0.0387(40)
O7 0.0306(35) 0.0068(30) -0.0012(31) 0.0373(43) -0.0291(35) 0.0387(40)
F8 0.0159(39) 0. 0.0033(33) 0.0262(45) 0. 0.0201(42)
O8 0.0159(39) 0. 0.0033(33) 0.0262(45) 0. 0.0201(42)
F9 0.0282(48) 0. 0.0002(36) 0.0527(65) 0. 0.0132(43)
O9 0.0282(48) 0. 0.0002(36) 0.0527(65) 0. 0.0132(43)
O10 0.0418(74) 0. 0.0143(59) 0.0245(62) 0. 0.0422(74)

loop_
_atom_site_label
_atom_site_type_symbol
_atom_site_symmetry_multiplicity
_atom_site_Wyckoff_symbol
_atom_site_fract_x
_atom_site_fract_y
_atom_site_fract_z
_atom_site_occupancy
_atom_site_attached_hydrogens
_atom_site_calc_flag
Ba1 Ba2+ 2 a 0. 0. 0. 1. 0 d
Ba2 Ba2+ 4 i 0.2646(1) 0. 0.1298(1) 1. 0 d
Ba3 Ba2+ 8 j 0.1413(1) 0.2957(1) 0.3024(1) 1. 0 d
Fe1 Fe3+ 4 i 0.1740(1) 0. 0.5443(2) 1. 0 d
Fe2 Fe3+ 8 j 0.1106(1) 0.2433(1) 0.7982(2) 1. 0 d
F1 F1- 8 j 0.3844(3) 0.1306(5) 0.0327(7) 0.8344 0 d
O1 O2- 8 j 0.3844(3) 0.1306(5) 0.0327(7) 0.1656 1 d
F2 F1- 8 j 0.4059(4) 0.1436(6) 0.3891(8) 0.8344 0 d
O2 O2- 8 j 0.4059(4) 0.1436(6) 0.3891(8) 0.1656 1 d
F3 F1- 8 j 0.2770(3) 0.2427(6) 0.1898(8) 0.8344 0 d
O3 O2- 8 j 0.2770(3) 0.2427(6) 0.1898(8) 0.1656 1 d
F4 F1- 8 j 0.1328(3) 0.1321(5) 0.9981(8) 0.8344 0 d
O4 O2- 8 j 0.1328(3) 0.1321(5) 0.9981(8) 0.1656 1 d
F5 F1- 8 j 0.2372(4) 0.1173(5) 0.4554(8) 0.8344 0 d
O5 O2- 8 j 0.2372(4) 0.1173(5) 0.4554(8) 0.1656 1 d
F6 F1- 8 j 0.0005(3) 0.2079(5) 0.7935(8) 0.8344 0 d
O6 O2- 8 j 0.0005(3) 0.2079(5) 0.7935(8) 0.1656 1 d
F7 F1- 8 j 0.1086(4) 0.1213(7) 0.6152(10) 0.8344 0 d
O7 O2- 8 j 0.1086(4) 0.1213(7) 0.6152(10) 0.1656 1 d
F8 F1- 4 i 0.2560(5) 0. 0.7614(11) 0.8344 0 d
O8 O2- 4 i 0.2560(5) 0. 0.7614(11) 0.1656 1 d
F9 F1- 4 i 0.1112(6) 0. 0.3055(12) 0.8344 0 d
O9 O2- 4 i 0.1112(6) 0. 0.3055(12) 0.1656 1 d
O10 O2- 4 i 0.4600(7) 0. 0.7325(18) 1. 2 d
H1 H1+ 8 j -1. -1. -1. 2.325 0 dum

loop_
_atom_type_symbol
_atom_type_oxidation_number
Ba2+ 2.000
Fe3+ 3.000
F1- -1.000
O2- -2.000
H1+ 1.000
